data_2201854
loop_
_publ_author_name
'Li, Xiao-Fang'
'Feng, Ya-Qing'
'Gu, Yun-Feng'

_publ_section_title 3-(2,6-Dichlorophenyl)-8-ethyl-4-phenyl-1-oxa-6-thia-2,8-diazaspiro[4.4]non-2-ene-7,9-dione
_journal_issue 3
_journal_name_full 'Acta Crystallographica Section E'
_journal_page_first o330
_journal_page_last o331
_journal_paper_doi 10.1107/S1600536803003003
_journal_volume 59
_journal_year 2003
_chemical_formula_iupac 'C19 H14 Cl2 N2 O3 S'
_chemical_formula_moiety 'C19 H14 Cl2 N2 O3 S'
_chemical_formula_sum 'C19 H14 Cl2 N2 O3 S'
_chemical_formula_weight 421.28
_chemical_name_systematic
;
3-(2,6-Dichlorophenyl)-8-ethyl-4-phenyl-1-oxa-6-thia-2,8-diazaspiro[4.4]non-
2-ene-7,9-dione
;
_space_group_IT_number 61
_symmetry_cell_setting orthorhombic
_symmetry_space_group_name_Hall '-P 2ac 2ab'
_symmetry_space_group_name_H-M 'P b c a'
_cell_angle_alpha 90.00
_cell_angle_beta 90.00
_cell_angle_gamma 90.00
_cell_formula_units_Z 8
_cell_length_a 10.0339(9)
_cell_length_b 12.5618(12)
_cell_length_c 30.220(3)
_cell_measurement_reflns_used 864
_cell_measurement_temperature 293(2)
_cell_measurement_theta_max 21.21
_cell_measurement_theta_min 2.68
_cell_volume 3809.0(6)
_computing_cell_refinement SMART
_computing_data_collection 'SMART (Bruker, 1998)'
_computing_data_reduction 'SAINT (Bruker, 1998)'
_computing_molecular_graphics SHELXTL
_computing_publication_material SHELXTL
_computing_structure_refinement SHELXTL
_computing_structure_solution 'SHELXTL (Bruker, 1998)'
_diffrn_ambient_temperature 293(2)
_diffrn_measured_fraction_theta_full 0.995
_diffrn_measured_fraction_theta_max 0.995
_diffrn_measurement_device_type 'Bruker SMART CCD area-detector'
_diffrn_measurement_method '\f and \w'
_diffrn_radiation_monochromator graphite
_diffrn_radiation_source 'fine-focus sealed tube'
_diffrn_radiation_type MoK\a
_diffrn_radiation_wavelength 0.71073
_diffrn_reflns_av_R_equivalents 0.0569
_diffrn_reflns_av_sigmaI/netI 0.0483
_diffrn_reflns_limit_h_max 11
_diffrn_reflns_limit_h_min -9
_diffrn_reflns_limit_k_max 14
_diffrn_reflns_limit_k_min -14
_diffrn_reflns_limit_l_max 33
_diffrn_reflns_limit_l_min -35
_diffrn_reflns_number 13516
_diffrn_reflns_theta_full 25.00
_diffrn_reflns_theta_max 25.00
_diffrn_reflns_theta_min 1.35
_diffrn_standards_number 0
_exptl_absorpt_coefficient_mu 0.473
_exptl_absorpt_correction_T_max 0.927
_exptl_absorpt_correction_T_min 0.825
_exptl_absorpt_correction_type multi-scan
_exptl_absorpt_process_details '(SADABS; Bruker, 1998)'
_exptl_crystal_colour colorless
_exptl_crystal_density_diffrn 1.469
_exptl_crystal_density_method 'not measured'
_exptl_crystal_description plate
_exptl_crystal_F_000 1728
_exptl_crystal_size_max 0.26
_exptl_crystal_size_mid 0.24
_exptl_crystal_size_min 0.16
_refine_diff_density_max 0.360
_refine_diff_density_min -0.332
_refine_ls_extinction_method none
_refine_ls_goodness_of_fit_ref 1.066
_refine_ls_hydrogen_treatment constr
_refine_ls_matrix_type full
_refine_ls_number_parameters 245
_refine_ls_number_reflns 3335
_refine_ls_number_restraints 0
_refine_ls_restrained_S_all 1.066
_refine_ls_R_factor_all 0.0971
_refine_ls_R_factor_gt 0.0520
_refine_ls_shift/su_max <0.001
_refine_ls_shift/su_mean 0.000
_refine_ls_structure_factor_coef Fsqd
_refine_ls_weighting_details 'calc w=1/[\s^2^(Fo^2^)+(0.084P)^2^] where P=(Fo^2^+2Fc^2^)/3'
_refine_ls_weighting_scheme calc
_refine_ls_wR_factor_ref 0.1104
_reflns_number_gt 2148
_reflns_number_total 3335
_reflns_threshold_expression I>2\s(I)
_cod_data_source_file cf6237.cif
_cod_data_source_block I
_cod_depositor_comments
;
The following automatic conversions were performed:
'_symmetry_cell_setting' value 'Orthorhombic' changed to 'orthorhombic'
according to '/home/saulius/struct/CIF-dictionaries/cif_core.dic'
dictionary named 'cif_core.dic' version 2.4.1 from 2010-06-29.

Automatic conversion script
Id: cif_fix_enum 1527 2010-12-29 10:47:43Z saulius 

The following automatic conversions were performed:

'_symmetry_cell_setting' value 'Orthorhombic' changed to
'orthorhombic' according to
/home/saulius/struct/CIF-dictionaries/cif_core.dic dictionary named
'cif_core.dic' version 2.4.1 from 2010-06-29.

Automatic conversion script
Id: cif_fix_values 1715 2011-07-08 13:25:40Z adriana 
;
_cod_original_cell_volume 3809.1(7)
_cod_database_code 2201854
_cod_database_fobs_code 2201854

loop_
_symmetry_equiv_pos_as_xyz
'x, y, z'
'-x+1/2, -y, z+1/2'
'-x, y+1/2, -z+1/2'
'x+1/2, -y+1/2, -z'
'-x, -y, -z'
'x-1/2, y, -z-1/2'
'x, -y-1/2, z-1/2'
'-x-1/2, y-1/2, z'

loop_
_atom_site_label
_atom_site_fract_x
_atom_site_fract_y
_atom_site_fract_z
_atom_site_U_iso_or_equiv
_atom_site_adp_type
_atom_site_calc_flag
_atom_site_refinement_flags
_atom_site_occupancy
_atom_site_disorder_assembly
_atom_site_disorder_group
_atom_site_type_symbol
S1 0.12407(10) 0.47626(8) 0.46069(3) 0.0582(3) Uani d . 1 . . S
Cl1 0.28598(11) 0.33697(8) 0.27374(3) 0.0688(3) Uani d . 1 . . Cl
Cl2 -0.03391(12) 0.67094(8) 0.31535(4) 0.0833(4) Uani d . 1 . . Cl
N1 0.3347(3) 0.3573(2) 0.47022(9) 0.0514(8) Uani d . 1 . . N
N2 0.2437(3) 0.5770(3) 0.35317(9) 0.0605(9) Uani d . 1 . . N
O1 0.2129(3) 0.3869(2) 0.53316(9) 0.0770(9) Uani d . 1 . . O
O2 0.4271(3) 0.3571(3) 0.40150(10) 0.1123(14) Uani d . 1 . . O
O3 0.2809(3) 0.5541(2) 0.39765(8) 0.0750(9) Uani d . 1 . . O
C1 0.2306(4) 0.4008(3) 0.49435(12) 0.0517(9) Uani d . 1 . . C
C2 0.3407(4) 0.3839(3) 0.42664(13) 0.0613(11) Uani d . 1 . . C
C3 0.2243(3) 0.4544(3) 0.41168(11) 0.0475(9) Uani d . 1 . . C
C4 0.1537(3) 0.4089(3) 0.37016(10) 0.0393(8) Uani d . 1 . . C
H4 0.2056 0.3479 0.3596 0.047 Uiso calc R 1 . . H
C5 0.1750(3) 0.5004(3) 0.33819(10) 0.0406(8) Uani d . 1 . . C
C6 0.4353(4) 0.2884(3) 0.49189(14) 0.0671(11) Uani d . 1 . . C
H6A 0.4712 0.2390 0.4703 0.081 Uiso calc R 1 . . H
H6B 0.3927 0.2473 0.5151 0.081 Uiso calc R 1 . . H
C7 0.5473(4) 0.3527(3) 0.51148(15) 0.0803(14) Uani d . 1 . . C
H7A 0.5924 0.3908 0.4884 0.120 Uiso calc R 1 . . H
H7B 0.6091 0.3059 0.5260 0.120 Uiso calc R 1 . . H
H7C 0.5119 0.4024 0.5326 0.120 Uiso calc R 1 . . H
C8 0.0103(3) 0.3735(3) 0.37547(10) 0.0379(8) Uani d . 1 . . C
C9 -0.0200(4) 0.2668(3) 0.37114(11) 0.0507(9) Uani d . 1 . . C
H9 0.0462 0.2183 0.3636 0.061 Uiso calc R 1 . . H
C10 -0.1499(4) 0.2321(3) 0.37810(13) 0.0650(11) Uani d . 1 . . C
H10 -0.1704 0.1603 0.3749 0.078 Uiso calc R 1 . . H
C11 -0.2473(4) 0.3023(3) 0.38958(12) 0.0561(10) Uani d . 1 . . C
H11 -0.3336 0.2782 0.3946 0.067 Uiso calc R 1 . . H
C12 -0.2186(4) 0.4074(3) 0.39364(11) 0.0527(9) Uani d . 1 . . C
H12 -0.2853 0.4554 0.4013 0.063 Uiso calc R 1 . . H
C13 -0.0900(3) 0.4432(3) 0.38640(11) 0.0476(9) Uani d . 1 . . C
H13 -0.0712 0.5155 0.3890 0.057 Uiso calc R 1 . . H
C14 0.1258(3) 0.5055(2) 0.29201(10) 0.0404(8) Uani d . 1 . . C
C15 0.1724(3) 0.4356(3) 0.25966(11) 0.0461(9) Uani d . 1 . . C
C16 0.1335(4) 0.4427(3) 0.21599(12) 0.0610(11) Uani d . 1 . . C
H16 0.1682 0.3960 0.1951 0.073 Uiso calc R 1 . . H
C17 0.0437(5) 0.5187(4) 0.20362(14) 0.0740(12) Uani d . 1 . . C
H17 0.0168 0.5232 0.1742 0.089 Uiso calc R 1 . . H
C18 -0.0071(4) 0.5883(4) 0.23403(14) 0.0692(12) Uani d . 1 . . C
H18 -0.0688 0.6395 0.2254 0.083 Uiso calc R 1 . . H
C19 0.0340(4) 0.5823(3) 0.27798(12) 0.0528(10) Uani d . 1 . . C

loop_
_atom_site_aniso_label
_atom_site_aniso_U_11
_atom_site_aniso_U_22
_atom_site_aniso_U_33
_atom_site_aniso_U_12
_atom_site_aniso_U_13
_atom_site_aniso_U_23
S1 0.0514(6) 0.0792(7) 0.0439(5) 0.0127(5) 0.0001(4) -0.0091(5)
Cl1 0.0706(7) 0.0682(6) 0.0677(6) 0.0179(5) 0.0087(5) -0.0122(5)
Cl2 0.0988(9) 0.0611(6) 0.0899(8) 0.0282(6) 0.0247(7) 0.0090(6)
N1 0.0463(19) 0.0584(19) 0.0496(19) 0.0027(15) -0.0077(15) -0.0078(15)
N2 0.071(2) 0.065(2) 0.0450(18) -0.0225(18) 0.0013(17) -0.0045(16)
O1 0.090(2) 0.095(2) 0.0465(17) 0.0104(18) 0.0014(15) 0.0064(15)
O2 0.0519(19) 0.223(4) 0.0622(19) 0.047(2) 0.0023(16) -0.019(2)
O3 0.085(2) 0.086(2) 0.0537(16) -0.0430(17) -0.0141(15) -0.0014(15)
C1 0.057(3) 0.052(2) 0.046(2) -0.0067(19) -0.003(2) -0.0066(18)
C2 0.037(2) 0.099(3) 0.048(2) 0.003(2) -0.0052(19) -0.017(2)
C3 0.038(2) 0.064(2) 0.0411(19) -0.0045(18) -0.0005(16) -0.0032(17)
C4 0.037(2) 0.0444(19) 0.0368(18) 0.0020(15) 0.0000(15) -0.0065(15)
C5 0.0371(19) 0.0421(19) 0.0428(19) -0.0050(16) 0.0054(15) -0.0047(16)
C6 0.066(3) 0.057(2) 0.078(3) 0.010(2) -0.018(2) -0.007(2)
C7 0.073(3) 0.074(3) 0.094(3) 0.005(2) -0.036(3) -0.008(3)
C8 0.038(2) 0.0426(19) 0.0330(17) -0.0003(16) -0.0034(15) 0.0010(15)
C9 0.048(2) 0.046(2) 0.059(2) 0.0033(18) 0.0082(18) -0.0027(18)
C10 0.067(3) 0.048(2) 0.080(3) -0.017(2) 0.008(2) -0.003(2)
C11 0.043(2) 0.070(3) 0.055(2) -0.011(2) 0.0016(19) 0.001(2)
C12 0.040(2) 0.062(2) 0.056(2) 0.0077(19) 0.0003(18) 0.0019(19)
C13 0.048(2) 0.039(2) 0.056(2) -0.0026(17) -0.0036(18) 0.0019(17)
C14 0.039(2) 0.0411(19) 0.0411(18) -0.0093(16) 0.0046(16) 0.0017(15)
C15 0.047(2) 0.048(2) 0.043(2) -0.0080(17) 0.0026(17) 0.0000(17)
C16 0.078(3) 0.060(3) 0.045(2) -0.015(2) 0.005(2) -0.0079(19)
C17 0.088(3) 0.082(3) 0.051(2) -0.018(3) -0.008(2) 0.011(2)
C18 0.066(3) 0.071(3) 0.071(3) 0.000(2) -0.012(2) 0.027(2)
C19 0.053(2) 0.047(2) 0.058(2) -0.0052(19) 0.0085(19) 0.0069(19)

loop_
_atom_type_symbol
_atom_type_description
_atom_type_scat_dispersion_real
_atom_type_scat_dispersion_imag
_atom_type_scat_source
C C 0.0033 0.0016 'International Tables Vol C Tables 4.2.6.8 and 6.1.1.4'
H H 0.0000 0.0000 'International Tables Vol C Tables 4.2.6.8 and 6.1.1.4'
N N 0.0061 0.0033 'International Tables Vol C Tables 4.2.6.8 and 6.1.1.4'
O O 0.0106 0.0060 'International Tables Vol C Tables 4.2.6.8 and 6.1.1.4'
S S 0.1246 0.1234 'International Tables Vol C Tables 4.2.6.8 and 6.1.1.4'
Cl Cl 0.1484 0.1585 'International Tables Vol C Tables 4.2.6.8 and 6.1.1.4'

loop_
_geom_angle_atom_site_label_1
_geom_angle_atom_site_label_2
_geom_angle_atom_site_label_3
_geom_angle
_geom_angle_publ_flag
C1 S1 C3 93.10(17) y
C2 N1 C1 116.5(3) y
C2 N1 C6 122.8(3) ?
C1 N1 C6 120.7(3) ?
C5 N2 O3 109.0(3) y
N2 O3 C3 110.5(2) y
O1 C1 N1 124.7(4) ?
O1 C1 S1 123.8(3) ?
N1 C1 S1 111.5(3) y
O2 C2 N1 125.1(4) ?
O2 C2 C3 121.7(4) ?
N1 C2 C3 113.2(3) y
O3 C3 C2 106.7(3) ?
O3 C3 C4 105.2(3) y
C2 C3 C4 112.0(3) ?
O3 C3 S1 109.1(2) ?
C2 C3 S1 105.6(2) y
C4 C3 S1 117.7(2) ?
C8 C4 C5 115.1(3) ?
C8 C4 C3 117.2(3) ?
C5 C4 C3 99.9(3) ?
C8 C4 H4 108.0 ?
C5 C4 H4 108.0 ?
C3 C4 H4 108.0 ?
N2 C5 C14 119.0(3) ?
N2 C5 C4 115.1(3) ?
C14 C5 C4 125.9(3) ?
N1 C6 C7 111.7(3) ?
N1 C6 H6A 109.3 ?
C7 C6 H6A 109.3 ?
N1 C6 H6B 109.3 ?
C7 C6 H6B 109.3 ?
H6A C6 H6B 107.9 ?
C6 C7 H7A 109.5 ?
C6 C7 H7B 109.5 ?
H7A C7 H7B 109.5 ?
C6 C7 H7C 109.5 ?
H7A C7 H7C 109.5 ?
H7B C7 H7C 109.5 ?
C13 C8 C9 118.7(3) ?
C13 C8 C4 122.3(3) ?
C9 C8 C4 119.0(3) ?
C8 C9 C10 119.8(3) ?
C8 C9 H9 120.1 ?
C10 C9 H9 120.1 ?
C11 C10 C9 120.6(4) ?
C11 C10 H10 119.7 ?
C9 C10 H10 119.7 ?
C12 C11 C10 120.0(4) ?
C12 C11 H11 120.0 ?
C10 C11 H11 120.0 ?
C11 C12 C13 120.0(3) ?
C11 C12 H12 120.0 ?
C13 C12 H12 120.0 ?
C8 C13 C12 120.9(3) ?
C8 C13 H13 119.5 ?
C12 C13 H13 119.5 ?
C15 C14 C19 116.2(3) ?
C15 C14 C5 121.4(3) ?
C19 C14 C5 122.4(3) ?
C16 C15 C14 122.4(3) ?
C16 C15 Cl1 117.8(3) ?
C14 C15 Cl1 119.8(3) ?
C17 C16 C15 119.6(4) ?
C17 C16 H16 120.2 ?
C15 C16 H16 120.2 ?
C16 C17 C18 120.6(4) ?
C16 C17 H17 119.7 ?
C18 C17 H17 119.7 ?
C17 C18 C19 119.7(4) ?
C17 C18 H18 120.1 ?
C19 C18 H18 120.1 ?
C18 C19 C14 121.4(4) ?
C18 C19 Cl2 118.2(3) ?
C14 C19 Cl2 120.4(3) ?

loop_
_geom_bond_atom_site_label_1
_geom_bond_atom_site_label_2
_geom_bond_site_symmetry_2
_geom_bond_distance
_geom_bond_publ_flag
S1 C1 . 1.754(4) y
S1 C3 . 1.811(3) y
Cl1 C15 . 1.737(4) y
Cl2 C19 . 1.726(4) y
N1 C2 . 1.360(5) y
N1 C1 . 1.387(4) y
N1 C6 . 1.481(4) y
N2 C5 . 1.268(4) y
N2 O3 . 1.425(4) y
O1 C1 . 1.199(4) ?
O2 C2 . 1.201(4) ?
O3 C3 . 1.440(4) y
C2 C3 . 1.534(5) ?
C3 C4 . 1.550(4) ?
C4 C8 . 1.514(4) ?
C4 C5 . 1.516(4) ?
C4 H4 . 0.980 ?
C5 C14 . 1.482(4) ?
C6 C7 . 1.505(5) ?
C6 H6A . 0.970 ?
C6 H6B . 0.970 ?
C7 H7A . 0.960 ?
C7 H7B . 0.960 ?
C7 H7C . 0.960 ?
C8 C13 . 1.374(4) ?
C8 C9 . 1.381(4) ?
C9 C10 . 1.390(5) ?
C9 H9 . 0.930 ?
C10 C11 . 1.361(5) ?
C10 H10 . 0.930 ?
C11 C12 . 1.357(5) ?
C11 H11 . 0.930 ?
C12 C13 . 1.384(5) ?
C12 H12 . 0.930 ?
C13 H13 . 0.930 ?
C14 C15 . 1.395(4) ?
C14 C19 . 1.399(5) ?
C15 C16 . 1.379(5) ?
C16 C17 . 1.365(6) ?
C16 H16 . 0.930 ?
C17 C18 . 1.367(6) ?
C17 H17 . 0.930 ?
C18 C19 . 1.393(5) ?
C18 H18 . 0.930 ?

loop_
_geom_torsion_atom_site_label_1
_geom_torsion_atom_site_label_2
_geom_torsion_atom_site_label_3
_geom_torsion_atom_site_label_4
_geom_torsion
C5 N2 O3 C3 -2.5(4)
C2 N1 C1 O1 -178.5(4)
C6 N1 C1 O1 -0.3(5)
C2 N1 C1 S1 3.2(4)
C6 N1 C1 S1 -178.7(3)
C3 S1 C1 O1 179.6(3)
C3 S1 C1 N1 -2.0(3)
C1 N1 C2 O2 176.7(4)
C6 N1 C2 O2 -1.4(6)
C1 N1 C2 C3 -2.9(5)
C6 N1 C2 C3 179.1(3)
N2 O3 C3 C2 123.4(3)
N2 O3 C3 C4 4.3(4)
N2 O3 C3 S1 -122.9(3)
O2 C2 C3 O3 -62.3(5)
N1 C2 C3 O3 117.3(3)
O2 C2 C3 C4 52.4(5)
N1 C2 C3 C4 -128.1(3)
O2 C2 C3 S1 -178.4(4)
N1 C2 C3 S1 1.2(4)
C1 S1 C3 O3 -114.0(2)
C1 S1 C3 C2 0.5(3)
C1 S1 C3 C4 126.3(3)
O3 C3 C4 C8 -129.1(3)
C2 C3 C4 C8 115.3(3)
S1 C3 C4 C8 -7.4(4)
O3 C3 C4 C5 -4.2(3)
C2 C3 C4 C5 -119.7(3)
S1 C3 C4 C5 117.6(3)
O3 N2 C5 C14 -179.3(3)
O3 N2 C5 C4 -0.6(4)
C8 C4 C5 N2 129.5(3)
C3 C4 C5 N2 3.1(4)
C8 C4 C5 C14 -51.9(4)
C3 C4 C5 C14 -178.3(3)
C2 N1 C6 C7 91.1(4)
C1 N1 C6 C7 -86.8(4)
C5 C4 C8 C13 -53.7(4)
C3 C4 C8 C13 63.2(4)
C5 C4 C8 C9 129.2(3)
C3 C4 C8 C9 -113.8(3)
C13 C8 C9 C10 -0.4(5)
C4 C8 C9 C10 176.8(3)
C8 C9 C10 C11 -0.6(6)
C9 C10 C11 C12 1.0(6)
C10 C11 C12 C13 -0.4(6)
C9 C8 C13 C12 1.0(5)
C4 C8 C13 C12 -176.0(3)
C11 C12 C13 C8 -0.6(5)
N2 C5 C14 C15 113.2(4)
C4 C5 C14 C15 -65.4(4)
N2 C5 C14 C19 -64.6(4)
C4 C5 C14 C19 116.8(4)
C19 C14 C15 C16 1.6(5)
C5 C14 C15 C16 -176.4(3)
C19 C14 C15 Cl1 -179.7(2)
C5 C14 C15 Cl1 2.4(4)
C14 C15 C16 C17 -1.6(6)
Cl1 C15 C16 C17 179.6(3)
C15 C16 C17 C18 0.5(6)
C16 C17 C18 C19 0.5(6)
C17 C18 C19 C14 -0.6(6)
C17 C18 C19 Cl2 -179.4(3)
C15 C14 C19 C18 -0.4(5)
C5 C14 C19 C18 177.5(3)
C15 C14 C19 Cl2 178.3(2)
C5 C14 C19 Cl2 -3.8(4)
